data_2018365
loop_
_publ_author_name
'Lyakhov, Alexander S.'
'Ivashkevich, Ludmila S.'
'Survilo, Vladimir L.'
'Trukhachova, Tatjana V.'

_publ_section_title
;
 Two succinic acid derivatives of 2-ethyl-6-methylpyridin-3-ol
;
_journal_coeditor_code YF3010
_journal_issue 1
_journal_name_full 'Acta Crystallographica Section C'
_journal_page_first o33
_journal_page_last o36
_journal_paper_doi 10.1107/S0108270111054692
_journal_volume 68
_journal_year 2012
_chemical_formula_iupac 'C8 H12 N O + , 0.5C4 H4 O4 2- , 0.5C4 H6 O4'
_chemical_formula_moiety 'C8 H12 N O +, 0.5(C4 H4 O4 2-), 0.5(C4 H6 O4)'
_chemical_formula_sum 'C12 H17 N O5'
_chemical_formula_weight 255.27
_chemical_name_common
;
bis(2-ethyl-6-methyl-3-hydroxypyridinium) butanedioate--butanedioic acid (1/1)
;
_chemical_name_systematic
;
bis(2-ethyl-6-methyl-3-hydroxypyridinium) succinate--succinic acid (1/1)
;
_space_group_IT_number 2
_symmetry_cell_setting triclinic
_symmetry_space_group_name_Hall '-P 1'
_symmetry_space_group_name_H-M 'P -1'
_atom_sites_solution_hydrogens geom
_atom_sites_solution_primary direct
_atom_sites_solution_secondary difmap
_audit_creation_method SHELXL97
_cell_angle_alpha 95.7470(10)
_cell_angle_beta 103.9260(10)
_cell_angle_gamma 107.7160(10)
_cell_formula_units_Z 2
_cell_length_a 7.3047(6)
_cell_length_b 8.4660(7)
_cell_length_c 11.7559(10)
_cell_measurement_reflns_used 2735
_cell_measurement_temperature 296(2)
_cell_measurement_theta_max 28.33
_cell_measurement_theta_min 2.57
_cell_volume 660.25(10)
_computing_cell_refinement 'SAINT (Bruker, 2010)'
_computing_data_collection 'APEX2 (Bruker, 2010)'
_computing_data_reduction 'SAINT (Bruker, 2010)'
_computing_molecular_graphics 'PLATON (Spek, 2009)'
_computing_publication_material
;
SHELXL97 (Sheldrick, 2008) and PLATON (Spek, 2009)
;
_computing_structure_refinement 'SHELXL97 (Sheldrick, 2008)'
_computing_structure_solution 'SIR2004 (Burla <i>et al.</i>, 2005)'
_diffrn_ambient_temperature 296(2)
_diffrn_measured_fraction_theta_full 0.992
_diffrn_measured_fraction_theta_max 0.992
_diffrn_measurement_device_type 'Bruker APEXII CCD area-detector'
_diffrn_measurement_method '\f and \w scans'
_diffrn_radiation_monochromator graphite
_diffrn_radiation_source 'fine-focus sealed tube'
_diffrn_radiation_type MoK\a
_diffrn_radiation_wavelength 0.71073
_diffrn_reflns_av_R_equivalents 0.0143
_diffrn_reflns_av_sigmaI/netI 0.0176
_diffrn_reflns_limit_h_max 9
_diffrn_reflns_limit_h_min -9
_diffrn_reflns_limit_k_max 10
_diffrn_reflns_limit_k_min -10
_diffrn_reflns_limit_l_max 14
_diffrn_reflns_limit_l_min -14
_diffrn_reflns_number 6220
_diffrn_reflns_theta_full 26.50
_diffrn_reflns_theta_max 26.50
_diffrn_reflns_theta_min 2.57
_diffrn_standards_number 0
_exptl_absorpt_coefficient_mu 0.100
_exptl_absorpt_correction_T_max 0.9851
_exptl_absorpt_correction_T_min 0.9610
_exptl_absorpt_correction_type multi-scan
_exptl_absorpt_process_details '(SADABS; Bruker, 2008)'
_exptl_crystal_colour colourless
_exptl_crystal_density_diffrn 1.284
_exptl_crystal_density_method 'not measured'
_exptl_crystal_description prism
_exptl_crystal_F_000 272
_exptl_crystal_size_max 0.40
_exptl_crystal_size_mid 0.20
_exptl_crystal_size_min 0.15
_refine_diff_density_max 0.279
_refine_diff_density_min -0.236
_refine_ls_extinction_method none
_refine_ls_goodness_of_fit_ref 1.026
_refine_ls_hydrogen_treatment constr
_refine_ls_matrix_type full
_refine_ls_number_parameters 167
_refine_ls_number_reflns 2717
_refine_ls_number_restraints 0
_refine_ls_restrained_S_all 1.026
_refine_ls_R_factor_all 0.0556
_refine_ls_R_factor_gt 0.0452
_refine_ls_shift/su_max 0.000
_refine_ls_shift/su_mean 0.000
_refine_ls_structure_factor_coef Fsqd
_refine_ls_weighting_details 'calc w = 1/[\s^2^(Fo^2^)+(0.0665P)^2^+0.1610P] where P=(Fo^2^+2Fc^2^)/3'
_refine_ls_weighting_scheme calc
_refine_ls_wR_factor_gt 0.1191
_refine_ls_wR_factor_ref 0.1283
_reflns_number_gt 2189
_reflns_number_total 2717
_reflns_threshold_expression I>2\s(I)
_cod_data_source_file yf3010.cif
_cod_data_source_block I
_cod_database_code 2018365
_cod_database_fobs_code 2018365

loop_
_symmetry_equiv_pos_as_xyz
'x, y, z'
'-x, -y, -z'

loop_
_atom_site_type_symbol
_atom_site_label
_atom_site_fract_x
_atom_site_fract_y
_atom_site_fract_z
_atom_site_U_iso_or_equiv
_atom_site_adp_type
_atom_site_calc_flag
_atom_site_refinement_flags
_atom_site_occupancy
_atom_site_symmetry_multiplicity
N N1 0.14960(17) 0.42043(15) 0.37481(10) 0.0384(3) Uani d . 1 1
H H1 0.0912 0.3733 0.3012 0.046 Uiso calc R 1 1
C C2 0.16956(19) 0.58313(18) 0.40600(12) 0.0346(3) Uani d . 1 1
C C3 0.2574(2) 0.65950(19) 0.52588(12) 0.0372(3) Uani d . 1 1
O O3 0.26961(18) 0.82004(14) 0.55682(9) 0.0498(3) Uani d . 1 1
H H3 0.2980 0.8452 0.6296 0.075 Uiso calc R 1 1
C C4 0.3273(2) 0.5662(2) 0.60597(13) 0.0449(4) Uani d . 1 1
H H4 0.3888 0.6157 0.6860 0.054 Uiso calc R 1 1
C C5 0.3060(2) 0.4013(2) 0.56741(15) 0.0477(4) Uani d . 1 1
H H5 0.3544 0.3404 0.6216 0.057 Uiso calc R 1 1
C C6 0.2138(2) 0.3249(2) 0.44960(15) 0.0441(4) Uani d . 1 1
C C7 0.1032(2) 0.6755(2) 0.31137(13) 0.0422(4) Uani d . 1 1
H H7A 0.0326 0.7440 0.3400 0.051 Uiso calc R 1 1
H H7B 0.0105 0.5945 0.2415 0.051 Uiso calc R 1 1
C C8 0.2791(3) 0.7883(2) 0.27663(16) 0.0550(4) Uani d . 1 1
H H8A 0.3747 0.8646 0.3464 0.082 Uiso calc R 1 1
H H8B 0.2318 0.8516 0.2201 0.082 Uiso calc R 1 1
H H8C 0.3418 0.7199 0.2415 0.082 Uiso calc R 1 1
C C9 0.1797(3) 0.1469(2) 0.3983(2) 0.0670(5) Uani d . 1 1
H H9A 0.0382 0.0862 0.3684 0.100 Uiso calc R 1 1
H H9B 0.2389 0.0949 0.4592 0.100 Uiso calc R 1 1
H H9C 0.2400 0.1447 0.3344 0.100 Uiso calc R 1 1
C C10 0.7209(2) 0.1343(2) 0.13892(13) 0.0439(4) Uani d . 1 1
O O101 0.88897(18) 0.24738(16) 0.15792(10) 0.0618(4) Uani d . 1 1
O O102 0.6442(2) 0.08687(18) 0.21770(10) 0.0704(4) Uani d . 1 1
C C11 0.6081(2) 0.0530(2) 0.01004(13) 0.0506(4) Uani d . 1 1
H H11A 0.6128 0.1412 -0.0371 0.061 Uiso calc R 1 1
H H11B 0.6763 -0.0173 -0.0189 0.061 Uiso calc R 1 1
C C12 0.2711(2) 0.3927(2) 0.05304(14) 0.0498(4) Uani d . 1 1
O O121 0.0812(2) 0.3133(2) -0.00103(12) 0.0906(6) Uani d . 1 1
H H121 0.0200 0.2922 0.0487 0.136 Uiso calc R 1 1
O O122 0.33909(19) 0.4171(2) 0.15904(11) 0.0766(5) Uani d . 1 1
C C13 0.3903(2) 0.4524(3) -0.03110(15) 0.0582(5) Uani d . 1 1
H H13A 0.3338 0.5251 -0.0758 0.070 Uiso calc R 1 1
H H13B 0.3788 0.3556 -0.0876 0.070 Uiso calc R 1 1

loop_
_atom_site_aniso_label
_atom_site_aniso_U_11
_atom_site_aniso_U_22
_atom_site_aniso_U_33
_atom_site_aniso_U_12
_atom_site_aniso_U_13
_atom_site_aniso_U_23
N1 0.0359(6) 0.0425(7) 0.0299(6) 0.0063(5) 0.0072(5) 0.0042(5)
C2 0.0286(6) 0.0409(8) 0.0285(7) 0.0039(5) 0.0076(5) 0.0066(5)
C3 0.0312(7) 0.0454(8) 0.0274(7) 0.0029(6) 0.0075(5) 0.0068(6)
O3 0.0613(7) 0.0467(6) 0.0292(5) 0.0071(5) 0.0079(5) 0.0006(4)
C4 0.0346(7) 0.0654(10) 0.0280(7) 0.0093(7) 0.0050(6) 0.0124(7)
C5 0.0385(8) 0.0649(11) 0.0445(9) 0.0193(7) 0.0116(6) 0.0262(8)
C6 0.0377(7) 0.0478(9) 0.0501(9) 0.0142(6) 0.0162(7) 0.0162(7)
C7 0.0441(8) 0.0454(8) 0.0293(7) 0.0099(6) 0.0033(6) 0.0075(6)
C8 0.0660(11) 0.0588(10) 0.0465(9) 0.0193(9) 0.0251(8) 0.0220(8)
C9 0.0682(12) 0.0523(11) 0.0832(14) 0.0235(9) 0.0218(11) 0.0154(10)
C10 0.0417(8) 0.0462(8) 0.0293(7) -0.0007(6) 0.0080(6) -0.0033(6)
O101 0.0458(7) 0.0700(8) 0.0377(6) -0.0152(6) 0.0050(5) -0.0046(5)
O102 0.0657(8) 0.0830(9) 0.0285(6) -0.0174(7) 0.0142(5) -0.0073(6)
C11 0.0428(9) 0.0586(10) 0.0296(7) -0.0074(7) 0.0099(6) -0.0049(7)
C12 0.0432(8) 0.0590(10) 0.0368(8) 0.0101(7) 0.0033(6) 0.0058(7)
O121 0.0473(7) 0.1430(15) 0.0401(7) -0.0157(8) 0.0040(6) 0.0067(8)
O122 0.0505(7) 0.1230(13) 0.0389(7) 0.0111(8) 0.0039(6) 0.0187(7)
C13 0.0441(9) 0.0788(13) 0.0378(8) 0.0068(9) 0.0047(7) 0.0109(8)

loop_
_atom_type_symbol
_atom_type_description
_atom_type_scat_dispersion_real
_atom_type_scat_dispersion_imag
_atom_type_scat_source
C C 0.0033 0.0016 'International Tables Vol C Tables 4.2.6.8 and 6.1.1.4'
H H 0.0000 0.0000 'International Tables Vol C Tables 4.2.6.8 and 6.1.1.4'
N N 0.0061 0.0033 'International Tables Vol C Tables 4.2.6.8 and 6.1.1.4'
O O 0.0106 0.0060 'International Tables Vol C Tables 4.2.6.8 and 6.1.1.4'

loop_
_geom_angle_atom_site_label_1
_geom_angle_atom_site_label_2
_geom_angle_atom_site_label_3
_geom_angle_site_symmetry_1
_geom_angle_site_symmetry_3
_geom_angle
C2 N1 C6 . . 125.30(13)
C2 N1 H1 . . 117.3
C6 N1 H1 . . 117.3
N1 C2 C3 . . 117.99(13)
N1 C2 C7 . . 119.05(12)
C3 C2 C7 . . 122.93(13)
O3 C3 C4 . . 123.86(13)
O3 C3 C2 . . 117.51(13)
C4 C3 C2 . . 118.64(14)
C3 O3 H3 . . 109.5
C5 C4 C3 . . 120.26(14)
C5 C4 H4 . . 119.9
C3 C4 H4 . . 119.9
C4 C5 C6 . . 120.86(14)
C4 C5 H5 . . 119.6
C6 C5 H5 . . 119.6
N1 C6 C5 . . 116.89(15)
N1 C6 C9 . . 117.60(16)
C5 C6 C9 . . 125.51(16)
C2 C7 C8 . . 111.91(13)
C2 C7 H7A . . 109.2
C8 C7 H7A . . 109.2
C2 C7 H7B . . 109.2
C8 C7 H7B . . 109.2
H7A C7 H7B . . 107.9
C7 C8 H8A . . 109.5
C7 C8 H8B . . 109.5
H8A C8 H8B . . 109.5
C7 C8 H8C . . 109.5
H8A C8 H8C . . 109.5
H8B C8 H8C . . 109.5
C6 C9 H9A . . 109.5
C6 C9 H9B . . 109.5
H9A C9 H9B . . 109.5
C6 C9 H9C . . 109.5
H9A C9 H9C . . 109.5
H9B C9 H9C . . 109.5
O102 C10 O101 . . 124.34(14)
O102 C10 C11 . . 118.87(13)
O101 C10 C11 . . 116.79(13)
C11 C11 C10 2_655 . 114.49(16)
C11 C11 H11A 2_655 . 108.6
C10 C11 H11A . . 108.6
C11 C11 H11B 2_655 . 108.6
C10 C11 H11B . . 108.6
H11A C11 H11B . . 107.6
O122 C12 O121 . . 122.67(16)
O122 C12 C13 . . 124.44(15)
O121 C12 C13 . . 112.87(14)
C12 O121 H121 . . 109.5
C12 C13 C13 . 2_665 113.19(17)
C12 C13 H13A . . 108.9
C13 C13 H13A 2_665 . 108.9
C12 C13 H13B . . 108.9
C13 C13 H13B 2_665 . 108.9
H13A C13 H13B . . 107.8

loop_
_geom_bond_atom_site_label_1
_geom_bond_atom_site_label_2
_geom_bond_site_symmetry_2
_geom_bond_distance
_geom_bond_publ_flag
N1 C2 . 1.3431(19) yes
N1 C6 . 1.350(2) yes
N1 H1 . 0.8600 yes
C2 C3 . 1.3948(19) yes
C2 C7 . 1.493(2) yes
C3 O3 . 1.3413(19) yes
C3 C4 . 1.391(2) yes
O3 H3 . 0.8200 ?
C4 C5 . 1.374(2) yes
C4 H4 . 0.9300 ?
C5 C6 . 1.377(2) yes
C5 H5 . 0.9300 ?
C6 C9 . 1.488(3) yes
C7 C8 . 1.521(2) yes
C7 H7A . 0.9700 ?
C7 H7B . 0.9700 ?
C8 H8A . 0.9600 ?
C8 H8B . 0.9600 ?
C8 H8C . 0.9600 ?
C9 H9A . 0.9600 ?
C9 H9B . 0.9600 ?
C9 H9C . 0.9600 ?
C10 O102 . 1.2327(19) yes
C10 O101 . 1.2587(18) yes
C10 C11 . 1.5142(19) yes
C11 C11 2_655 1.507(3) yes
C11 H11A . 0.9700 ?
C11 H11B . 0.9700 ?
C12 O122 . 1.196(2) yes
C12 O121 . 1.305(2) yes
C12 C13 . 1.497(2) yes
O121 H121 . 0.8200 ?
C13 C13 2_665 1.511(3) yes
C13 H13A . 0.9700 ?
C13 H13B . 0.9700 ?

loop_
_geom_hbond_atom_site_label_D
_geom_hbond_atom_site_label_H
_geom_hbond_atom_site_label_A
_geom_hbond_site_symmetry_A
_geom_hbond_distance_DH
_geom_hbond_distance_HA
_geom_hbond_distance_DA
_geom_hbond_angle_DHA
N1 H1 O101 1_455 0.86 1.91 2.7367(16) 161
O3 H3 O102 2_666 0.82 1.74 2.5534(15) 176
O121 H121 O101 1_455 0.82 1.78 2.6020(18) 180
C4 H4 O122 2_666 0.93 2.46 3.1719(19) 134

loop_
_geom_torsion_atom_site_label_1
_geom_torsion_atom_site_label_2
_geom_torsion_atom_site_label_3
_geom_torsion_atom_site_label_4
_geom_torsion_site_symmetry_4
_geom_torsion
C6 N1 C2 C3 . -2.3(2)
C6 N1 C2 C7 . 175.89(13)
N1 C2 C3 O3 . -177.50(12)
C7 C2 C3 O3 . 4.4(2)
N1 C2 C3 C4 . 2.68(19)
C7 C2 C3 C4 . -175.44(13)
O3 C3 C4 C5 . 178.88(13)
C2 C3 C4 C5 . -1.3(2)
C3 C4 C5 C6 . -0.6(2)
C2 N1 C6 C5 . 0.4(2)
C2 N1 C6 C9 . -179.50(14)
C4 C5 C6 N1 . 1.1(2)
C4 C5 C6 C9 . -179.01(15)
N1 C2 C7 C8 . -101.27(16)
C3 C2 C7 C8 . 76.84(18)
O102 C10 C11 C11 2_655 12.4(3)
O101 C10 C11 C11 2_655 -167.5(2)
O122 C12 C13 C13 2_665 0.3(4)
O121 C12 C13 C13 2_665 178.8(2)
